data_7100030
_journal_name_full 'Chemical Communications'
_journal_paper_doi 10.1039/b502942b
_journal_year 2005
_chemical_formula_moiety 'C38 H41 Br2 Cl2 I N4 Ni Zn '
_chemical_formula_sum 'C38 H41 Br2 Cl2 I N4 Ni Zn'
_chemical_formula_weight 1035.47
_space_group_IT_number 14
_symmetry_cell_setting monoclinic
_symmetry_space_group_name_Hall '-P 2ybc'
_symmetry_space_group_name_H-M 'P 1 21/c 1'
_cell_angle_alpha 90
_cell_angle_beta 97.1574(8)
_cell_angle_gamma 90
_cell_formula_units_Z 4
_cell_length_a 15.091(2)
_cell_length_b 11.585(2)
_cell_length_c 22.938(4)
_cell_measurement_temperature 123.1
_cell_volume 3979.1(11)
_exptl_crystal_density_diffrn 1.728
_cod_original_sg_symbol_H-M 'P 21/c'
_cod_original_formula_sum 'C38 H41 Br2 Cl2 I N4 Ni Zn '
_cod_database_code 7100030

loop_
_symmetry_equiv_pos_site_id
_symmetry_equiv_pos_as_xyz
1 +X,+Y,+Z
2 -X,1/2+Y,1/2-Z
3 -X,-Y,-Z
4 +X,1/2-Y,1/2+Z

loop_
_atom_site_label
_atom_site_type_symbol
_atom_site_fract_x
_atom_site_fract_y
_atom_site_fract_z
_atom_site_U_iso_or_equiv
_atom_site_adp_type
_atom_site_occupancy
_atom_site_symmetry_multiplicity
_atom_site_calc_flag
_atom_site_refinement_flags
_atom_site_disorder_assembly
_atom_site_disorder_group
I(1) I 0.06832(4) 0.03181(6) 0.17131(3) 0.0356(2) Uani 1.00 1 d . . .
Br(1) Br 0.38301(7) 0.54591(8) 0.11866(4) 0.0327(3) Uani 1.00 1 d . . .
Br(2) Br 0.56686(6) 0.46657(8) 0.24990(4) 0.0300(2) Uani 1.00 1 d . . .
Zn(1) Zn 0.44099(6) 0.40138(8) 0.18767(4) 0.0204(2) Uani 1.00 1 d . . .
Ni(1) Ni 0.22154(7) 0.11257(9) 0.18952(4) 0.0170(3) Uani 1.00 1 d . . .
Cl(1) Cl 0.9460(4) 0.3379(4) 0.1215(2) 0.099(2) Uani 1.00 1 d . . .
Cl(2) Cl 0.8448(3) 0.2714(4) 0.2145(2) 0.098(2) Uani 1.00 1 d . . .
N(1) N 0.2659(5) 0.0527(6) 0.1197(3) 0.027(2) Uani 1.00 1 d . . .
N(2) N 0.4485(4) 0.2440(6) 0.1419(3) 0.018(2) Uani 1.00 1 d . . .
N(3) N 0.3407(4) 0.3084(6) 0.2194(3) 0.017(2) Uani 1.00 1 d . . .
N(4) N 0.1919(4) 0.1173(6) 0.3150(3) 0.020(2) Uani 1.00 1 d . . .
C(1) C 0.4031(8) 0.0117(9) 0.0731(5) 0.040(3) Uani 1.00 1 d . . .
C(2) C 0.3464(6) 0.0778(8) 0.1133(4) 0.025(2) Uani 1.00 1 d . . .
C(3) C 0.3815(5) 0.1792(7) 0.1480(3) 0.016(2) Uani 1.00 1 d . . .
C(4) C 0.3191(5) 0.2120(7) 0.1930(3) 0.017(2) Uani 1.00 1 d . . .
C(5) C 0.2050(6) 0.1275(7) 0.2666(4) 0.021(2) Uani 1.00 1 d . . .
C(6) C 0.2155(6) -0.0323(9) 0.0819(4) 0.034(3) Uani 1.00 1 d . . .
C(7) C 0.1676(7) 0.0023(11) 0.0334(4) 0.043(3) Uani 1.00 1 d . . .
C(8) C 0.1158(8) -0.0779(13) -0.0031(5) 0.057(4) Uani 1.00 1 d . . .
C(9) C 0.1218(8) -0.1951(13) 0.0151(5) 0.060(4) Uani 1.00 1 d . . .
C(10) C 0.1720(8) -0.2295(11) 0.0667(6) 0.054(4) Uani 1.00 1 d . . .
C(11) C 0.2197(7) -0.1504(9) 0.1012(4) 0.038(3) Uani 1.00 1 d . . .
C(12) C 0.1596(8) 0.1279(13) 0.0157(5) 0.057(4) Uani 1.00 1 d . . .
C(13) C 0.2705(8) -0.1884(9) 0.1581(5) 0.049(3) Uani 1.00 1 d . . .
C(14) C 0.5127(5) 0.2273(7) 0.1015(3) 0.017(2) Uani 1.00 1 d . . .
C(15) C 0.5966(6) 0.1890(8) 0.1262(4) 0.026(2) Uani 1.00 1 d . . .
C(16) C 0.6642(6) 0.1823(8) 0.0884(4) 0.028(2) Uani 1.00 1 d . . .
C(17) C 0.6459(7) 0.2162(8) 0.0297(4) 0.035(3) Uani 1.00 1 d . . .
C(18) C 0.5629(7) 0.2550(8) 0.0081(4) 0.033(3) Uani 1.00 1 d . . .
C(19) C 0.4931(6) 0.2600(8) 0.0426(4) 0.028(2) Uani 1.00 1 d . . .
C(20) C 0.6161(6) 0.1559(9) 0.1889(4) 0.034(3) Uani 1.00 1 d . . .
C(21) C 0.4028(6) 0.3028(10) 0.0170(4) 0.038(3) Uani 1.00 1 d . . .
C(22) C 0.2901(6) 0.3539(7) 0.2632(4) 0.024(2) Uani 1.00 1 d . . .
C(23) C 0.3280(7) 0.3414(7) 0.3227(4) 0.030(3) Uani 1.00 1 d . . .
C(24) C 0.2730(9) 0.3900(10) 0.3631(4) 0.050(3) Uani 1.00 1 d . . .
C(25) C 0.1950(9) 0.4423(10) 0.3477(6) 0.057(4) Uani 1.00 1 d . . .
C(26) C 0.1603(7) 0.4536(9) 0.2887(6) 0.051(4) Uani 1.00 1 d . . .
C(27) C 0.2088(7) 0.4096(9) 0.2448(5) 0.038(3) Uani 1.00 1 d . . .
C(28) C 0.4151(8) 0.2864(10) 0.3383(4) 0.045(3) Uani 1.00 1 d . . .
C(29) C 0.1708(7) 0.4194(10) 0.1814(5) 0.046(3) Uani 1.00 1 d . . .
C(30) C 0.1742(6) 0.0988(8) 0.3725(4) 0.023(2) Uani 1.00 1 d . . .
C(31) C 0.0939(7) 0.1368(8) 0.3881(4) 0.034(3) Uani 1.00 1 d . . .
C(32) C 0.0752(8) 0.1118(10) 0.4448(4) 0.046(3) Uani 1.00 1 d . . .
C(33) C 0.1351(8) 0.0569(11) 0.4842(5) 0.050(4) Uani 1.00 1 d . . .
C(34) C 0.2175(8) 0.0195(9) 0.4668(5) 0.041(3) Uani 1.00 1 d . . .
C(35) C 0.2377(6) 0.0386(8) 0.4107(3) 0.024(2) Uani 1.00 1 d . . .
C(36) C 0.0253(7) 0.1982(10) 0.3443(5) 0.045(3) Uani 1.00 1 d . . .
C(37) C 0.3227(6) -0.0051(8) 0.3912(4) 0.031(3) Uani 1.00 1 d . . .
C(38) C 0.9454(8) 0.3146(12) 0.1973(5) 0.058(4) Uani 1.00 1 d . . .
H(1) H 0.4340 -0.0503 0.0938 0.050 Uiso 1.00 1 c R . .
H(2) H 0.4450 0.0628 0.0592 0.050 Uiso 1.00 1 c R . .
H(3) H 0.3643 -0.0179 0.0408 0.050 Uiso 1.00 1 c R . .
H(4) H 0.0791 -0.0558 -0.0380 0.069 Uiso 1.00 1 c R . .
H(5) H 0.0903 -0.2520 -0.0092 0.074 Uiso 1.00 1 c R . .
H(6) H 0.1722 -0.3086 0.0776 0.067 Uiso 1.00 1 c R . .
H(7) H 0.1107 0.1611 0.0321 0.068 Uiso 1.00 1 c R . .
H(8) H 0.1505 0.1350 -0.0258 0.068 Uiso 1.00 1 c R . .
H(9) H 0.2132 0.1665 0.0307 0.068 Uiso 1.00 1 c R . .
H(10) H 0.3299 -0.2073 0.1521 0.060 Uiso 1.00 1 c R . .
H(11) H 0.2426 -0.2542 0.1725 0.060 Uiso 1.00 1 c R . .
H(12) H 0.2714 -0.1276 0.1859 0.060 Uiso 1.00 1 c R . .
H(13) H 0.7221 0.1549 0.1029 0.034 Uiso 1.00 1 c R . .
H(14) H 0.6917 0.2124 0.0048 0.044 Uiso 1.00 1 c R . .
H(15) H 0.5521 0.2787 -0.0318 0.041 Uiso 1.00 1 c R . .
H(16) H 0.6365 0.2217 0.2114 0.041 Uiso 1.00 1 c R . .
H(17) H 0.6609 0.0978 0.1932 0.041 Uiso 1.00 1 c R . .
H(18) H 0.5632 0.1273 0.2021 0.041 Uiso 1.00 1 c R . .
H(19) H 0.3681 0.2388 0.0017 0.045 Uiso 1.00 1 c R . .
H(20) H 0.4090 0.3563 -0.0136 0.045 Uiso 1.00 1 c R . .
H(21) H 0.3738 0.3396 0.0465 0.045 Uiso 1.00 1 c R . .
H(22) H 0.2940 0.3844 0.4038 0.062 Uiso 1.00 1 c R . .
H(23) H 0.1618 0.4726 0.3767 0.072 Uiso 1.00 1 c R . .
H(24) H 0.1046 0.4911 0.2783 0.065 Uiso 1.00 1 c R . .
H(25) H 0.4057 0.2064 0.3442 0.055 Uiso 1.00 1 c R . .
H(26) H 0.4437 0.3197 0.3736 0.055 Uiso 1.00 1 c R . .
H(27) H 0.4515 0.2963 0.3078 0.055 Uiso 1.00 1 c R . .
H(28) H 0.1919 0.4889 0.1658 0.057 Uiso 1.00 1 c R . .
H(29) H 0.1074 0.4205 0.1777 0.057 Uiso 1.00 1 c R . .
H(30) H 0.1903 0.3554 0.1604 0.057 Uiso 1.00 1 c R . .
H(31) H 0.0204 0.1362 0.4571 0.058 Uiso 1.00 1 c R . .
H(32) H 0.1224 0.0422 0.5231 0.062 Uiso 1.00 1 c R . .
H(33) H 0.2591 -0.0197 0.4944 0.049 Uiso 1.00 1 c R . .
H(34) H 0.0359 0.2790 0.3464 0.056 Uiso 1.00 1 c R . .
H(35) H -0.0331 0.1825 0.3537 0.056 Uiso 1.00 1 c R . .
H(36) H 0.0306 0.1715 0.3058 0.056 Uiso 1.00 1 c R . .
H(37) H 0.3132 -0.0813 0.3765 0.037 Uiso 1.00 1 c R . .
H(38) H 0.3686 -0.0055 0.4235 0.037 Uiso 1.00 1 c R . .
H(39) H 0.3396 0.0434 0.3610 0.037 Uiso 1.00 1 c R . .
H(40) H 0.9888 0.2576 0.2100 0.068 Uiso 1.00 1 c R . .
H(41) H 0.9607 0.3852 0.2171 0.068 Uiso 1.00 1 c R . .

loop_
_atom_site_aniso_label
_atom_site_aniso_U_11
_atom_site_aniso_U_22
_atom_site_aniso_U_33
_atom_site_aniso_U_12
_atom_site_aniso_U_13
_atom_site_aniso_U_23
I(1) 0.0288(4) 0.0390(4) 0.0406(4) -0.0063(3) 0.0112(3) -0.0066(3)
Br(1) 0.0413(6) 0.0234(5) 0.0327(5) 0.0033(4) 0.0013(4) 0.0085(4)
Br(2) 0.0272(5) 0.0328(5) 0.0307(5) -0.0140(4) 0.0064(4) -0.0127(4)
Zn(1) 0.0205(5) 0.0195(5) 0.0227(5) -0.0040(4) 0.0082(4) -0.0053(4)
Ni(1) 0.0159(5) 0.0186(5) 0.0175(5) -0.0013(4) 0.0056(4) -0.0025(4)
Cl(1) 0.136(4) 0.097(3) 0.053(2) 0.058(3) -0.028(2) -0.011(2)
Cl(2) 0.056(2) 0.085(3) 0.151(4) -0.018(2) 0.005(2) -0.043(3)
N(1) 0.021(4) 0.028(4) 0.033(4) -0.012(3) 0.009(3) -0.010(3)
N(2) 0.014(3) 0.022(4) 0.016(3) -0.001(3) 0.000(3) -0.002(3)
N(3) 0.015(3) 0.018(3) 0.018(3) -0.002(3) 0.005(3) -0.002(3)
N(4) 0.015(3) 0.023(4) 0.022(4) -0.002(3) 0.002(3) 0.000(3)
C(1) 0.048(6) 0.034(6) 0.042(6) -0.004(5) 0.018(5) -0.017(4)
C(2) 0.030(5) 0.025(4) 0.022(4) -0.001(4) 0.011(4) -0.009(3)
C(3) 0.014(4) 0.020(4) 0.015(4) 0.002(3) -0.001(3) -0.001(3)
C(4) 0.017(4) 0.022(4) 0.012(4) -0.002(3) 0.001(3) -0.001(3)
C(5) 0.019(4) 0.018(4) 0.025(4) -0.002(3) 0.001(3) -0.002(3)
C(6) 0.027(5) 0.054(7) 0.022(5) -0.015(5) 0.011(4) -0.020(4)
C(7) 0.028(5) 0.071(8) 0.033(5) -0.023(5) 0.017(4) -0.015(5)
C(8) 0.051(7) 0.094(10) 0.027(5) -0.030(7) 0.011(5) -0.011(6)
C(9) 0.045(7) 0.093(11) 0.047(7) -0.045(7) 0.026(6) -0.036(7)
C(10) 0.055(7) 0.042(7) 0.072(8) -0.015(6) 0.038(7) -0.025(6)
C(11) 0.033(5) 0.037(6) 0.048(6) -0.018(5) 0.020(5) -0.034(5)
C(12) 0.041(7) 0.099(11) 0.031(6) -0.018(7) 0.001(5) 0.013(6)
C(13) 0.045(7) 0.028(6) 0.078(8) -0.005(5) 0.020(6) -0.010(5)
C(14) 0.018(4) 0.016(4) 0.018(4) 0.001(3) 0.009(3) -0.004(3)
C(15) 0.019(4) 0.026(5) 0.033(5) -0.000(4) 0.008(4) -0.007(4)
C(16) 0.021(4) 0.020(4) 0.045(5) -0.004(4) 0.013(4) -0.010(4)
C(17) 0.037(6) 0.026(5) 0.048(6) -0.010(4) 0.026(5) -0.015(4)
C(18) 0.043(6) 0.035(5) 0.025(5) -0.009(5) 0.013(4) -0.005(4)
C(19) 0.024(5) 0.025(5) 0.037(5) -0.005(4) 0.012(4) -0.009(4)
C(20) 0.025(5) 0.037(6) 0.041(5) 0.009(4) 0.006(4) 0.006(4)
C(21) 0.027(5) 0.064(7) 0.023(4) 0.005(5) 0.000(4) 0.005(4)
C(22) 0.029(5) 0.014(4) 0.031(5) -0.011(4) 0.017(4) -0.009(3)
C(23) 0.046(6) 0.016(4) 0.032(5) -0.019(4) 0.018(4) -0.006(4)
C(24) 0.086(10) 0.043(6) 0.026(5) -0.037(7) 0.028(6) -0.016(5)
C(25) 0.058(8) 0.045(7) 0.078(9) -0.023(6) 0.052(7) -0.036(6)
C(26) 0.028(5) 0.029(5) 0.104(10) -0.011(5) 0.046(6) -0.029(6)
C(27) 0.034(5) 0.028(5) 0.058(6) -0.003(4) 0.030(5) -0.013(4)
C(28) 0.067(8) 0.047(7) 0.023(5) -0.019(6) 0.008(5) 0.014(4)
C(29) 0.028(5) 0.048(7) 0.066(7) 0.015(5) 0.020(5) 0.007(6)
C(30) 0.027(4) 0.023(4) 0.022(4) -0.005(4) 0.008(3) -0.006(3)
C(31) 0.037(6) 0.032(5) 0.037(5) 0.000(4) 0.017(4) 0.008(4)
C(32) 0.056(7) 0.052(7) 0.038(6) 0.003(6) 0.032(5) 0.016(5)
C(33) 0.060(8) 0.059(8) 0.036(6) 0.002(6) 0.024(5) 0.003(5)
C(34) 0.051(7) 0.036(6) 0.036(5) 0.001(5) 0.008(5) -0.003(4)
C(35) 0.031(5) 0.026(4) 0.017(4) 0.001(4) 0.004(3) 0.003(3)
C(36) 0.042(6) 0.048(7) 0.049(6) 0.018(5) 0.021(5) 0.014(5)
C(37) 0.028(5) 0.035(5) 0.029(5) -0.000(4) 0.003(4) 0.007(4)
C(38) 0.042(7) 0.068(8) 0.060(7) 0.015(6) -0.012(5) -0.026(6)

loop_
_geom_bond_atom_site_label_1
_geom_bond_atom_site_label_2
_geom_bond_distance
_geom_bond_publ_flag
_geom_bond_site_symmetry_1
_geom_bond_site_symmetry_2
I(1) Ni(1) 2.481(1) ? . .
Br(1) Zn(1) 2.394(1) ? . .
Br(2) Zn(1) 2.354(1) ? . .
Zn(1) N(2) 2.115(7) ? . .
Zn(1) N(3) 2.062(7) ? . .
Ni(1) N(1) 1.941(8) ? . .
Ni(1) C(4) 1.863(8) ? . .
Ni(1) C(5) 1.824(9) ? . .
Cl(1) C(38) 1.76(1) ? . .
Cl(2) C(38) 1.69(1) ? . .
N(1) C(2) 1.27(1) ? . .
N(1) C(6) 1.46(1) ? . .
N(2) C(3) 1.28(1) ? . .
N(2) C(14) 1.44(1) ? . .
N(3) C(4) 1.29(1) ? . .
N(3) C(22) 1.44(1) ? . .
N(4) C(5) 1.16(1) ? . .
N(4) C(30) 1.39(1) ? . .
C(1) C(2) 1.54(1) ? . .
C(2) C(3) 1.48(1) ? . .
C(3) C(4) 1.53(1) ? . .
C(6) C(7) 1.31(1) ? . .
C(6) C(11) 1.44(1) ? . .
C(7) C(8) 1.42(2) ? . .
C(7) C(12) 1.51(2) ? . .
C(8) C(9) 1.42(2) ? . .
C(9) C(8) 1.42(2) ? . .
C(9) C(10) 1.38(2) ? . .
C(10) C(9) 1.38(2) ? . .
C(10) C(11) 1.36(2) ? . .
C(11) C(13) 1.49(1) ? . .
C(14) C(15) 1.39(1) ? . .
C(14) C(19) 1.40(1) ? . .
C(15) C(16) 1.42(1) ? . .
C(15) C(20) 1.48(1) ? . .
C(16) C(17) 1.40(1) ? . .
C(17) C(18) 1.37(1) ? . .
C(18) C(19) 1.39(1) ? . .
C(19) C(21) 1.50(1) ? . .
C(22) C(23) 1.42(1) ? . .
C(22) C(27) 1.40(1) ? . .
C(23) C(24) 1.43(2) ? . .
C(23) C(28) 1.46(2) ? . .
C(24) C(25) 1.33(2) ? . .
C(25) C(26) 1.39(2) ? . .
C(26) C(27) 1.41(2) ? . .
C(27) C(29) 1.50(1) ? . .
C(30) C(31) 1.38(1) ? . .
C(30) C(35) 1.40(1) ? . .
C(31) C(32) 1.39(1) ? . .
C(31) C(36) 1.53(1) ? . .
C(32) C(33) 1.36(2) ? . .
C(33) C(34) 1.42(2) ? . .
C(34) C(35) 1.38(1) ? . .
C(35) C(37) 1.50(1) ? . .
